data_7055300
loop_
_publ_author_name
'Yousef Ebrahimipour, S.'
'Sheikhshoaie, Iran'
'Simpson, Jim'
'Ebrahimnejad, Hadi'
'Dusek, Michal'
'Kharazmi, Nima'
'Eigner, Vaclav'

_publ_section_title
;
 Antimicrobial activity of aroylhydrazone-based oxido vanadium(v)
 complexes: in vitro and in silico studies
;
_journal_issue 3
_journal_name_full 'New J. Chem.'
_journal_page_first 2401
_journal_paper_doi 10.1039/C5NJ02594J
_journal_volume 40
_journal_year 2016
_chemical_formula_moiety 'C21 H19 N2 O4 V1'
_chemical_formula_sum 'C21 H19 N2 O4 V'
_chemical_formula_weight 414.3
_chemical_name_systematic ' ?'
_space_group_IT_number 15
_symmetry_cell_setting monoclinic
_symmetry_Int_Tables_number 15
_symmetry_space_group_name_Hall '-C 2yc'
_symmetry_space_group_name_H-M 'C 1 2/c 1'
_audit_update_record
;
2015-08-26 deposited with the CCDC.
2016-01-08 downloaded from the CCDC.
;
_cell_angle_alpha 90
_cell_angle_beta 97.143(3)
_cell_angle_gamma 90
_cell_formula_units_Z 8
_cell_length_a 34.6714(16)
_cell_length_b 6.0918(3)
_cell_length_c 17.8955(5)
_cell_measurement_reflns_used 2889
_cell_measurement_temperature 120.00(10)
_cell_measurement_theta_max 66.86
_cell_measurement_theta_min 4.98
_cell_volume 3750.4(3)
_computing_cell_refinement
;
CrysAlisPro, Agilent Technologies,
Version 1.171.37.33a (release 28-03-2014 CrysAlis171 .NET)
(compiled Mar 28 2014,12:25:20)
;
_computing_data_collection
;
CrysAlisPro, Agilent Technologies,
Version 1.171.37.33a (release 28-03-2014 CrysAlis171 .NET)
(compiled Mar 28 2014,12:25:20)
;
_computing_data_reduction
;
CrysAlisPro, Agilent Technologies,
Version 1.171.37.33a (release 28-03-2014 CrysAlis171 .NET)
(compiled Mar 28 2014,12:25:20)
;
_computing_molecular_graphics 'Mercury (Macrae et al., 2008)'
_computing_publication_material
;
enCIFer (Allen <i>et al.</i>, 2004), PLATON (Spek, 2009),  
PublCIF (Westrip 2010), WINGX (Farrugia 2012)
;
_computing_structure_refinement '<i>Jana2006</i> (Petricek et al., 2014)'
_computing_structure_solution '<i>Superflip</i> (Palatinus et al., 2007).'
_diffrn_ambient_temperature 120
_diffrn_detector 'CCD plate'
_diffrn_detector_area_resol_mean 5.1873
_diffrn_measured_fraction_theta_full 0.98
_diffrn_measured_fraction_theta_max 0.98
_diffrn_measurement_device 'four-circle diffractometer'
_diffrn_measurement_device_type 'Xcalibur, Atlas, Gemini ultra'
_diffrn_measurement_method '\w scans'
_diffrn_radiation_monochromator mirror
_diffrn_radiation_probe x-ray
_diffrn_radiation_source 'X-ray tube'
_diffrn_radiation_type 'Cu K\a'
_diffrn_radiation_wavelength 1.54184
_diffrn_reflns_av_R_equivalents 0.0562
_diffrn_reflns_av_unetI/netI 0.0484
_diffrn_reflns_limit_h_max 40
_diffrn_reflns_limit_h_min -35
_diffrn_reflns_limit_k_max 7
_diffrn_reflns_limit_k_min -7
_diffrn_reflns_limit_l_max 20
_diffrn_reflns_limit_l_min -21
_diffrn_reflns_number 10825
_diffrn_reflns_theta_full 66.98
_diffrn_reflns_theta_max 66.98
_diffrn_reflns_theta_min 4.98
_diffrn_source 'sealed X-ray tube'
_exptl_absorpt_coefficient_mu 4.691
_exptl_absorpt_correction_T_max 0.929
_exptl_absorpt_correction_T_min 0.471
_exptl_absorpt_correction_type analytical
_exptl_absorpt_process_details
;
   CrysAlisPro, Agilent Technologies, Version 1.171.37.33a    
   Analytical numeric absorption correction based on crystal shape
;
_exptl_crystal_colour black
_exptl_crystal_density_diffrn 1.4676
_exptl_crystal_description platelet
_exptl_crystal_F_000 1712
_exptl_crystal_size_max 0.295
_exptl_crystal_size_mid 0.095
_exptl_crystal_size_min 0.015
_refine_diff_density_max 0.25
_refine_diff_density_min -0.23
_refine_ls_extinction_method none
_refine_ls_goodness_of_fit_gt 1.20
_refine_ls_goodness_of_fit_ref 1.14
_refine_ls_hydrogen_treatment constr
_refine_ls_number_constraints 141
_refine_ls_number_parameters 263
_refine_ls_number_reflns 3292
_refine_ls_number_restraints 6
_refine_ls_R_factor_all 0.0592
_refine_ls_R_factor_gt 0.0385
_refine_ls_shift/su_max 0.0274
_refine_ls_shift/su_mean 0.0010
_refine_ls_structure_factor_coef Fsqd
_refine_ls_weighting_details w=1/(\s^2^(I)+0.0016I^2^)
_refine_ls_weighting_scheme sigma
_refine_ls_wR_factor_gt 0.0887
_refine_ls_wR_factor_ref 0.1001
_reflns_number_gt 2410
_reflns_number_total 3292
_reflns_threshold_expression I>3\s(I)
_cod_data_source_file c5nj02594j2.cif
_cod_data_source_block I
_cod_depositor_comments
;
The following automatic conversions were performed:

'_diffrn_radiation_probe' value 'X-ray' changed to 'x-ray' according
to
/usr/data/users/saulius/crontab/automatic-downloads/rss-feeds/RSC/lib/dictionaries/cif_core.dic
dictionary named 'cif_core.dic' version 2.4.2 from 2011-04-26.

Automatic conversion script
Id: cif_fix_values 4268 2015-11-12 08:31:59Z antanas 

 Adding full bibliography for 7055298--7055301.cif.
;
_cod_original_formula_sum 'C21 H19 N2 O4 V1'
_cod_database_code 7055300

loop_
_space_group_symop_id
_space_group_symop_operation_xyz
1 x,y,z
2 -x,y,-z+1/2
3 -x,-y,-z
4 x,-y,z+1/2
5 x+1/2,y+1/2,z
6 -x+1/2,y+1/2,-z+1/2
7 -x+1/2,-y+1/2,-z
8 x+1/2,-y+1/2,z+1/2

loop_
_atom_site_label
_atom_site_type_symbol
_atom_site_fract_x
_atom_site_fract_y
_atom_site_fract_z
_atom_site_adp_type
_atom_site_U_iso_or_equiv
_atom_site_site_symmetry_multiplicity
_atom_site_occupancy
_atom_site_calc_flag
V1 V 0.916565(13) 0.05243(8) 0.17079(3) Uani 0.02274(14) 8 1 d
O1v O 0.93531(6) 0.1829(3) 0.24300(12) Uani 0.0342(7) 8 1 d
O1 O 0.89350(5) -0.1936(3) 0.20658(10) Uani 0.0235(6) 8 1 d
O2 O 0.91243(5) 0.2723(3) 0.09235(11) Uani 0.0257(6) 8 1 d
O3 O 0.95340(6) -0.0770(3) 0.12875(12) Uani 0.0329(7) 8 1 d
N1 N 0.85998(6) 0.1756(4) 0.16473(12) Uani 0.0202(6) 8 1 d
N2 N 0.85129(6) 0.3568(4) 0.11854(12) Uani 0.0221(7) 8 1 d
C1 C 0.83520(7) -0.0736(4) 0.25197(14) Uani 0.0211(8) 8 1 d
C2 C 0.86520(8) -0.2246(4) 0.24970(14) Uani 0.0221(8) 8 1 d
C3 C 0.86658(8) -0.4205(5) 0.29265(15) Uani 0.0248(8) 8 1 d
C4 C 0.83860(8) -0.4618(5) 0.33797(15) Uani 0.0250(8) 8 1 d
C5 C 0.77951(8) -0.3515(5) 0.39289(15) Uani 0.0272(9) 8 1 d
C6 C 0.75038(8) -0.2053(5) 0.39966(16) Uani 0.0281(9) 8 1 d
C7 C 0.74798(8) -0.0110(5) 0.35662(15) Uani 0.0270(9) 8 1 d
C8 C 0.77483(8) 0.0332(5) 0.30833(15) Uani 0.0245(8) 8 1 d
C9 C 0.80550(8) -0.1151(4) 0.30015(14) Uani 0.0216(8) 8 1 d
C10 C 0.80768(8) -0.3103(5) 0.34368(15) Uani 0.0238(8) 8 1 d
C11 C 0.83274(8) 0.1148(4) 0.20414(14) Uani 0.0211(8) 8 1 d
C12 C 0.88145(8) 0.3969(4) 0.08397(15) Uani 0.0218(8) 8 1 d
C13 C 0.88085(8) 0.5876(4) 0.03285(14) Uani 0.0225(8) 8 1 d
C14 C 0.85160(8) 0.7444(5) 0.03105(15) Uani 0.0243(8) 8 1 d
C15 C 0.85198(8) 0.9264(5) -0.01519(15) Uani 0.0262(9) 8 1 d
C16 C 0.88158(9) 0.9529(5) -0.06025(15) Uani 0.0288(9) 8 1 d
C17 C 0.91045(8) 0.7960(5) -0.05943(16) Uani 0.0297(9) 8 1 d
C18 C 0.91024(8) 0.6134(5) -0.01271(15) Uani 0.0261(9) 8 1 d
C19 C 0.99243(15) -0.0353(10) 0.1148(3) Uani 0.0364(15) 8 0.812(7) d
C20 C 1.01191(12) -0.2356(7) 0.0941(3) Uani 0.0477(16) 8 0.812(7) d
C21 C 1.0135(2) -0.4189(13) 0.1516(4) Uani 0.073(3) 8 0.812(7) d
C22 C 0.9919(7) -0.041(5) 0.1414(14) Uani 0.0364(15) 8 0.188(7) d
C23 C 1.0187(5) -0.223(3) 0.1546(14) Uani 0.0477(16) 8 0.188(7) d
C24 C 1.0056(12) -0.440(6) 0.119(2) Uani 0.073(3) 8 0.188(7) d
H1c3 H 0.887209 -0.524153 0.289822 Uiso 0.0298 8 1 d
H1c4 H 0.839708 -0.59538 0.366615 Uiso 0.03 8 1 d
H1c5 H 0.780953 -0.484403 0.421931 Uiso 0.0327 8 1 d
H1c6 H 0.73161 -0.23463 0.433564 Uiso 0.0337 8 1 d
H1c7 H 0.727363 0.091548 0.361096 Uiso 0.0323 8 1 d
H1c8 H 0.772788 0.16675 0.27965 Uiso 0.0294 8 1 d
H1c11 H 0.809536 0.201991 0.200871 Uiso 0.0254 8 1 d
H1c14 H 0.831095 0.726489 0.061969 Uiso 0.0292 8 1 d
H1c15 H 0.831775 1.034461 -0.016176 Uiso 0.0315 8 1 d
H1c16 H 0.881965 1.080025 -0.091864 Uiso 0.0346 8 1 d
H1c17 H 0.930659 0.813051 -0.09111 Uiso 0.0356 8 1 d
H1c18 H 0.93041 0.505134 -0.011942 Uiso 0.0313 8 1 d
H1c19 H 1.006799 0.027871 0.158903 Uiso 0.0437 8 0.812(7) d
H2c19 H 0.992359 0.070826 0.075124 Uiso 0.0437 8 0.812(7) d
H1c20 H 1.037792 -0.200703 0.084189 Uiso 0.0573 8 0.812(7) d
H2c20 H 0.999601 -0.287968 0.046437 Uiso 0.0573 8 0.812(7) d
H1c21 H 1.025611 -0.545528 0.132676 Uiso 0.0882 8 0.812(7) d
H2c21 H 1.028295 -0.371698 0.197711 Uiso 0.0882 8 0.812(7) d
H3c21 H 0.987583 -0.455646 0.160845 Uiso 0.0882 8 0.812(7) d
H1c22 H 0.997368 0.064873 0.180917 Uiso 0.0437 8 0.188(7) d
H2c22 H 0.999663 0.050464 0.102315 Uiso 0.0437 8 0.188(7) d
H1c23 H 1.025621 -0.242581 0.207752 Uiso 0.0573 8 0.188(7) d
H2c23 H 1.043251 -0.183017 0.139112 Uiso 0.0573 8 0.188(7) d
H1c24 H 0.990752 -0.414113 0.070995 Uiso 0.0882 8 0.188(7) d
H2c24 H 1.027897 -0.527788 0.112771 Uiso 0.0882 8 0.188(7) d
H3c24 H 0.98973 -0.515439 0.15125 Uiso 0.0882 8 0.188(7) d

loop_
_atom_site_aniso_label
_atom_site_aniso_type_symbol
_atom_site_aniso_U_11
_atom_site_aniso_U_22
_atom_site_aniso_U_33
_atom_site_aniso_U_12
_atom_site_aniso_U_13
_atom_site_aniso_U_23
V1 V 0.0225(2) 0.0242(2) 0.0214(2) 0.0029(2) 0.00237(16) 0.0009(2)
O1v O 0.0352(11) 0.0310(12) 0.0334(12) 0.0029(9) -0.0070(9) -0.0006(9)
O1 O 0.0271(10) 0.0238(10) 0.0205(10) 0.0039(8) 0.0061(7) 0.0007(8)
O2 O 0.0252(10) 0.0284(11) 0.0239(10) 0.0031(8) 0.0049(8) 0.0028(8)
O3 O 0.0278(10) 0.0314(11) 0.0412(12) 0.0063(9) 0.0107(9) 0.0046(9)
N1 N 0.0238(11) 0.0206(11) 0.0156(11) 0.0035(9) -0.0002(8) 0.0000(9)
N2 N 0.0264(12) 0.0224(12) 0.0175(11) 0.0018(9) 0.0023(9) 0.0032(9)
C1 C 0.0234(13) 0.0240(14) 0.0155(13) -0.0023(11) 0.0004(10) -0.0013(11)
C2 C 0.0278(14) 0.0237(14) 0.0144(13) -0.0003(11) 0.0015(10) -0.0042(10)
C3 C 0.0319(15) 0.0222(14) 0.0197(14) 0.0024(12) 0.0011(11) -0.0022(11)
C4 C 0.0328(15) 0.0214(14) 0.0198(14) -0.0042(12) -0.0009(11) 0.0009(11)
C5 C 0.0313(15) 0.0325(16) 0.0174(13) -0.0064(13) 0.0013(11) 0.0026(12)
C6 C 0.0263(14) 0.0396(17) 0.0186(14) -0.0063(13) 0.0036(11) 0.0019(12)
C7 C 0.0246(14) 0.0365(18) 0.0198(14) 0.0006(12) 0.0030(11) -0.0013(11)
C8 C 0.0254(14) 0.0270(15) 0.0206(13) 0.0000(12) 0.0016(10) 0.0012(12)
C9 C 0.0248(13) 0.0252(15) 0.0138(13) -0.0022(11) -0.0015(10) -0.0022(10)
C10 C 0.0269(14) 0.0276(15) 0.0158(13) -0.0051(12) -0.0020(10) -0.0007(11)
C11 C 0.0213(13) 0.0239(14) 0.0181(13) 0.0040(11) 0.0019(10) -0.0009(10)
C12 C 0.0234(13) 0.0234(15) 0.0177(13) 0.0001(11) -0.0009(10) 0.0003(10)
C13 C 0.0267(14) 0.0240(15) 0.0159(13) -0.0035(11) -0.0005(10) -0.0028(11)
C14 C 0.0276(14) 0.0284(15) 0.0170(13) -0.0001(12) 0.0025(11) 0.0011(11)
C15 C 0.0335(15) 0.0250(15) 0.0193(14) 0.0031(12) -0.0003(11) -0.0013(11)
C16 C 0.0397(16) 0.0270(15) 0.0182(14) -0.0071(14) -0.0027(11) 0.0036(12)
C17 C 0.0316(16) 0.0357(17) 0.0221(15) -0.0071(13) 0.0045(11) 0.0031(12)
C18 C 0.0257(14) 0.0320(16) 0.0206(14) -0.0015(12) 0.0028(11) 0.0004(11)
C19 C 0.0323(17) 0.0370(19) 0.043(4) -0.0016(15) 0.019(2) 0.005(3)
C20 C 0.037(2) 0.043(2) 0.067(3) 0.0010(18) 0.024(2) -0.007(2)
C21 C 0.064(5) 0.055(3) 0.104(7) 0.029(3) 0.022(4) 0.019(5)
C22 C 0.0323(17) 0.0370(19) 0.043(4) -0.0016(15) 0.019(2) 0.005(3)
C23 C 0.037(2) 0.043(2) 0.067(3) 0.0010(18) 0.024(2) -0.007(2)
C24 C 0.064(5) 0.055(3) 0.104(7) 0.029(3) 0.022(4) 0.019(5)

loop_
_atom_type_symbol
_atom_type_scat_dispersion_real
_atom_type_scat_dispersion_imag
_atom_type_scat_source
C 0.0181 0.0091 'International Tables Vol C tables 4.2.6.8 and 6.1.1.1'
H 0.0000 0.0000 'International Tables Vol C tables 4.2.6.8 and 6.1.1.1'
N 0.0311 0.0180 'International Tables Vol C tables 4.2.6.8 and 6.1.1.1'
O 0.0492 0.0322 'International Tables Vol C tables 4.2.6.8 and 6.1.1.1'
V 0.0687 2.1097 'International Tables Vol C tables 4.2.6.8 and 6.1.1.1'

loop_
_geom_angle_atom_site_label_1
_geom_angle_atom_site_label_2
_geom_angle_atom_site_label_3
_geom_angle
O1v V1 O1 105.96(10)
O1v V1 O2 103.30(10)
O1v V1 O3 109.22(10)
O1v V1 N1 98.58(10)
O1 V1 O2 144.75(8)
O1 V1 O3 98.87(9)
O1 V1 N1 82.26(8)
O2 V1 O3 89.55(9)
O2 V1 N1 74.29(8)
O3 V1 N1 150.50(9)
V1 O1 C2 134.04(17)
V1 O2 C12 118.09(17)
V1 O3 C19 138.9(3)
V1 O3 C22 128.2(12)
C19 O3 C22 19.6(11)
V1 N1 N2 116.65(16)
V1 N1 C11 127.55(18)
N2 N1 C11 115.5(2)
N1 N2 C12 107.7(2)
C2 C1 C9 119.5(2)
C2 C1 C11 120.2(2)
C9 C1 C11 120.3(2)
O1 C2 C1 121.9(2)
O1 C2 C3 117.1(2)
C1 C2 C3 121.0(3)
C2 C3 C4 120.0(3)
C2 C3 H1c3 120.01
C4 C3 H1c3 120.02
C3 C4 C10 121.3(3)
C3 C4 H1c4 119.34
C10 C4 H1c4 119.34
C6 C5 C10 121.0(3)
C6 C5 H1c5 119.48
C10 C5 H1c5 119.49
C5 C6 C7 119.6(3)
C5 C6 H1c6 120.19
C7 C6 H1c6 120.19
C6 C7 C8 120.7(3)
C6 C7 H1c7 119.67
C8 C7 H1c7 119.68
C7 C8 C9 121.1(3)
C7 C8 H1c8 119.45
C9 C8 H1c8 119.45
C1 C9 C8 123.4(2)
C1 C9 C10 118.8(2)
C8 C9 C10 117.9(2)
C4 C10 C5 120.8(3)
C4 C10 C9 119.4(3)
C5 C10 C9 119.7(3)
N1 C11 C1 124.1(2)
N1 C11 H1c11 117.94
C1 C11 H1c11 117.94
O2 C12 N2 122.2(2)
O2 C12 C13 118.4(2)
N2 C12 C13 119.4(2)
C12 C13 C14 120.6(2)
C12 C13 C18 119.8(2)
C14 C13 C18 119.6(2)
C13 C14 C15 120.2(3)
C13 C14 H1c14 119.9
C15 C14 H1c14 119.91
C14 C15 C16 120.1(3)
C14 C15 H1c15 119.93
C16 C15 H1c15 119.93
C15 C16 C17 119.9(3)
C15 C16 H1c16 120.04
C17 C16 H1c16 120.04
C16 C17 C18 120.1(3)
C16 C17 H1c17 119.97
C18 C17 H1c17 119.97
C13 C18 C17 120.1(3)
C13 C18 H1c18 119.96
C17 C18 H1c18 119.96
O3 C19 C20 111.9(4)
O3 C19 H1c19 109.47
O3 C19 H2c19 109.47
C20 C19 C22 105(4)
C20 C19 H1c19 109.47
C20 C19 H2c19 109.47
H1c19 C19 H2c19 106.94
C19 C20 C21 114.9(5)
C19 C20 H1c20 109.47
C19 C20 H2c20 109.47
C21 C20 H1c20 109.47
C21 C20 H2c20 109.47
H1c20 C20 H2c20 103.38
C20 C21 H1c21 109.47
C20 C21 H2c21 109.47
C20 C21 H3c21 109.47
H1c21 C21 H2c21 109.47
H1c21 C21 H3c21 109.47
H2c21 C21 H3c21 109.47
O3 C22 C23 121(2)
O3 C22 H1c22 109.47
O3 C22 H2c22 109.47
C23 C22 H1c22 109.47
C23 C22 H2c22 109.47
H1c22 C22 H2c22 95.52
C22 C23 C24 117(2)
C22 C23 H1c23 109.47
C22 C23 H2c23 109.47
C24 C23 H1c23 109.47
C24 C23 H2c23 109.47
H1c23 C23 H2c23 101.19
C23 C24 H1c24 109.47
C23 C24 H2c24 109.47
C23 C24 H3c24 109.47
H1c24 C24 H2c24 109.47
H1c24 C24 H3c24 109.47
H2c24 C24 H3c24 109.47

loop_
_geom_bond_atom_site_label_1
_geom_bond_atom_site_label_2
_geom_bond_distance
V1 O1v 1.586(2)
V1 O1 1.8501(19)
V1 O2 1.933(2)
V1 O3 1.748(2)
V1 N1 2.091(2)
O1 C2 1.335(3)
O2 C12 1.308(3)
O3 C19 1.429(6)
O3 C22 1.34(2)
N1 N2 1.389(3)
N1 C11 1.301(4)
N2 C12 1.303(4)
C1 C2 1.393(4)
C1 C9 1.445(4)
C1 C11 1.428(4)
C2 C3 1.417(4)
C3 C4 1.363(4)
C3 H1c3 0.96
C4 C10 1.428(4)
C4 H1c4 0.96
C5 C6 1.363(4)
C5 C10 1.416(4)
C5 H1c5 0.96
C6 C7 1.409(4)
C6 H1c6 0.96
C7 C8 1.373(4)
C7 H1c7 0.96
C8 C9 1.417(4)
C8 H1c8 0.96
C9 C10 1.419(4)
C11 H1c11 0.96
C12 C13 1.477(4)
C13 C14 1.391(4)
C13 C18 1.391(4)
C14 C15 1.384(4)
C14 H1c14 0.96
C15 C16 1.391(4)
C15 H1c15 0.96
C16 C17 1.383(4)
C16 H1c16 0.96
C17 C18 1.392(4)
C17 H1c17 0.96
C18 H1c18 0.96
C19 C20 1.464(7)
C19 H1c19 0.96
C19 H2c19 0.96
C20 C21 1.514(9)
C20 H1c20 0.96
C20 H2c20 0.96
C21 C23 1.21(2)
C21 H1c21 0.96
C21 H2c21 0.96
C21 H3c21 0.96
C22 C23 1.44(3)
C22 H1c22 0.96
C22 H2c22 0.96
C23 C24 1.51(4)
C23 H1c23 0.96
C23 H2c23 0.96
C24 H1c24 0.96
C24 H2c24 0.96
C24 H3c24 0.96

loop_
_restr_distance_atom_site_label_1
_restr_distance_atom_site_label_2
_restr_distance_target
_restr_distance_target_weight_param
O3 C19 1.46 0.05
O3 C22 1.46 0.05
C19 C20 1.51 0.05
C22 C23 1.51 0.05
C20 C21 1.54 0.05
C23 C24 1.54 0.05
